data_7000424
loop_
_publ_author_name
'Stoumpos, Constantinos C.'
'Stamatatos, Theocharis C.'
'Sartzi, Harikleia'
'Roubeau, Olivier'
'Tasiopoulos, Anastasios J.'
'Nastopoulos, Vassilios'
'Teat, Simon J.'
'Christou, George'
'Perlepes, Spyros P.'

_publ_section_title
;
 Employment of methyl 2-pyridyl ketone oxime in manganese
 non-carboxylate chemistry: MnII2MnIV and MnII2MnIII6 complexes
;
_journal_issue 6
_journal_name_full 'Dalton Transactions'
_journal_page_first 1004
_journal_page_last 1015
_journal_paper_doi 10.1039/b813828a
_journal_year 2009
_chemical_formula_moiety '2(C30 H34 Br2 Mn3 N8 O6), C4 H10 O'
_chemical_formula_sum 'C64 H78 Br4 Mn6 N16 O13'
_chemical_formula_weight 1928.70
_chemical_name_systematic
;
?
;
_space_group_IT_number 14
_symmetry_cell_setting monoclinic
_symmetry_space_group_name_Hall '-P 2ybc'
_symmetry_space_group_name_H-M 'P 1 21/c 1'
_atom_sites_solution_hydrogens geom
_atom_sites_solution_primary direct
_atom_sites_solution_secondary difmap
_audit_creation_method SHELXL-97
_cell_angle_alpha 90.00
_cell_angle_beta 98.6190(10)
_cell_angle_gamma 90.00
_cell_formula_units_Z 2
_cell_length_a 12.4496(5)
_cell_length_b 18.1466(7)
_cell_length_c 16.7907(6)
_cell_measurement_reflns_used 9957
_cell_measurement_temperature 150(2)
_cell_measurement_theta_max 33.11
_cell_measurement_theta_min 2.99
_cell_volume 3750.5(2)
_computing_cell_refinement 'Bruker SAINT'
_computing_data_collection 'Bruker APEX2'
_computing_data_reduction 'Bruker SAINT'
_computing_structure_refinement 'SHELXL-97 (Sheldrick, 1997)'
_computing_structure_solution 'SHELXS-97 (Sheldrick, 1990)'
_diffrn_ambient_temperature 150(2)
_diffrn_measured_fraction_theta_full 0.981
_diffrn_measured_fraction_theta_max 0.981
_diffrn_measurement_device_type 'Bruker Platinum 200 CCD diffractometer'
_diffrn_measurement_method '\w rotation with narrow frames'
_diffrn_radiation_monochromator 'silicon 111'
_diffrn_radiation_source 'ALS beamline 11.3.1'
_diffrn_radiation_type synchrotron
_diffrn_radiation_wavelength 0.77490
_diffrn_reflns_av_R_equivalents 0.0618
_diffrn_reflns_av_sigmaI/netI 0.0661
_diffrn_reflns_limit_h_max 17
_diffrn_reflns_limit_h_min -17
_diffrn_reflns_limit_k_max 24
_diffrn_reflns_limit_k_min -25
_diffrn_reflns_limit_l_max 23
_diffrn_reflns_limit_l_min -23
_diffrn_reflns_number 39785
_diffrn_reflns_theta_full 33.60
_diffrn_reflns_theta_max 33.60
_diffrn_reflns_theta_min 2.79
_diffrn_standards_number 0
_exptl_absorpt_coefficient_mu 3.950
_exptl_absorpt_correction_T_max 0.82
_exptl_absorpt_correction_T_min 0.57
_exptl_absorpt_correction_type multi-scan
_exptl_absorpt_process_details sadabs
_exptl_crystal_colour black
_exptl_crystal_density_diffrn 1.708
_exptl_crystal_density_method 'not measured'
_exptl_crystal_description rhombus
_exptl_crystal_F_000 1936
_exptl_crystal_size_max 0.16
_exptl_crystal_size_mid 0.10
_exptl_crystal_size_min 0.05
_refine_diff_density_max 0.991
_refine_diff_density_min -0.954
_refine_diff_density_rms 0.105
_refine_ls_extinction_method none
_refine_ls_goodness_of_fit_ref 1.040
_refine_ls_hydrogen_treatment constr
_refine_ls_matrix_type full
_refine_ls_number_parameters 496
_refine_ls_number_reflns 11216
_refine_ls_number_restraints 111
_refine_ls_restrained_S_all 1.041
_refine_ls_R_factor_all 0.0517
_refine_ls_R_factor_gt 0.0416
_refine_ls_shift/su_max 0.001
_refine_ls_shift/su_mean 0.000
_refine_ls_structure_factor_coef Fsqd
_refine_ls_weighting_details 'calc w=1/[\s^2^(Fo^2^)+(0.0486P)^2^+2.0192P] where P=(Fo^2^+2Fc^2^)/3'
_refine_ls_weighting_scheme calc
_refine_ls_wR_factor_gt 0.1116
_refine_ls_wR_factor_ref 0.1178
_reflns_number_gt 9286
_reflns_number_total 11216
_reflns_threshold_expression >2sigma(I)
_cod_data_source_file b813828a.txt
_cod_data_source_block hs48a3
_cod_original_sg_symbol_H-M P21/c
_cod_database_code 7000424

loop_
_symmetry_equiv_pos_as_xyz
'x, y, z'
'-x, y+1/2, -z+1/2'
'-x, -y, -z'
'x, -y-1/2, z-1/2'

loop_
_atom_site_label
_atom_site_type_symbol
_atom_site_fract_x
_atom_site_fract_y
_atom_site_fract_z
_atom_site_U_iso_or_equiv
_atom_site_adp_type
_atom_site_occupancy
_atom_site_symmetry_multiplicity
_atom_site_calc_flag
_atom_site_refinement_flags
_atom_site_disorder_assembly
_atom_site_disorder_group
Mn1 Mn 0.0000 0.5000 0.5000 0.01807(10) Uani 1 2 d S . .
Mn2 Mn 0.19772(3) 0.606068(19) 0.43708(2) 0.01963(8) Uani 1 1 d . . .
Mn4 Mn 0.5000 0.5000 0.0000 0.02015(10) Uani 1 2 d S . .
Mn3 Mn 0.34106(3) 0.37716(2) 0.08151(2) 0.02198(8) Uani 1 1 d . . .
Br1 Br 0.16343(2) 0.704576(16) 0.326626(17) 0.03466(8) Uani 1 1 d . . .
Br2 Br 0.40647(2) 0.256922(15) 0.153157(18) 0.03331(8) Uani 1 1 d . . .
O1 O 0.13040(14) 0.44735(10) 0.49080(11) 0.0269(4) Uani 1 1 d . . .
O2 O 0.07451(14) 0.55967(10) 0.58460(10) 0.0255(4) Uani 1 1 d . . .
O3 O 0.02862(13) 0.56952(9) 0.42177(10) 0.0215(3) Uani 1 1 d . . .
O4 O 0.37452(15) 0.54224(10) 0.03705(11) 0.0273(4) Uani 1 1 d . . .
O5 O 0.41128(14) 0.44315(11) -0.08065(11) 0.0273(4) Uani 1 1 d . . .
O6 O 0.50184(14) 0.41967(10) 0.07200(11) 0.0256(3) Uani 1 1 d . . .
N1 N 0.34738(18) 0.55723(12) 0.38849(15) 0.0302(5) Uani 1 1 d . . .
N2 N 0.20844(16) 0.48395(11) 0.45932(12) 0.0224(4) Uani 1 1 d . . .
N3 N 0.31038(18) 0.68223(12) 0.52166(13) 0.0263(4) Uani 1 1 d . . .
N4 N 0.15718(16) 0.60053(11) 0.56453(12) 0.0209(4) Uani 1 1 d . . .
N5 N 0.23968(19) 0.40867(13) 0.17944(14) 0.0292(4) Uani 1 1 d . . .
N6 N 0.32402(17) 0.49900(12) 0.08541(13) 0.0244(4) Uani 1 1 d . . .
N7 N 0.19148(18) 0.32052(12) 0.00697(14) 0.0280(4) Uani 1 1 d . . .
N8 N 0.33497(16) 0.40182(11) -0.05247(12) 0.0230(4) Uani 1 1 d . . .
C1 C 0.4138(3) 0.59475(19) 0.3481(3) 0.0644(9) Uani 1 1 d U . .
H1A H 0.3956 0.6442 0.3329 0.077 Uiso 1 1 calc R . .
C2 C 0.5076(3) 0.5650(2) 0.3273(3) 0.0710(8) Uani 1 1 d U . .
H2A H 0.5538 0.5938 0.2995 0.085 Uiso 1 1 calc R . .
C3 C 0.5331(4) 0.4929(2) 0.3475(3) 0.0738(8) Uani 1 1 d U . .
H3A H 0.5975 0.4712 0.3340 0.089 Uiso 1 1 calc R . .
C4 C 0.4636(3) 0.4523(2) 0.3878(3) 0.0711(9) Uani 1 1 d U . .
H4A H 0.4787 0.4021 0.4013 0.085 Uiso 1 1 calc R . .
C5 C 0.3717(2) 0.48627(15) 0.40811(19) 0.0328(6) Uani 1 1 d . . .
C6 C 0.2922(2) 0.44549(14) 0.44773(17) 0.0282(5) Uani 1 1 d . . .
C7 C 0.3051(3) 0.36536(17) 0.4671(2) 0.0458(8) Uani 1 1 d . . .
H7A H 0.2373 0.3461 0.4820 0.069 Uiso 1 1 calc R . .
H7B H 0.3642 0.3586 0.5121 0.069 Uiso 1 1 calc R . .
H7C H 0.3223 0.3387 0.4198 0.069 Uiso 1 1 calc R . .
C8 C 0.3852(2) 0.72655(16) 0.49673(18) 0.0341(6) Uani 1 1 d . . .
H8A H 0.3881 0.7301 0.4406 0.041 Uiso 1 1 calc R . .
C9 C 0.4586(3) 0.76737(17) 0.5498(2) 0.0384(6) Uani 1 1 d . . .
H9A H 0.5095 0.7991 0.5303 0.046 Uiso 1 1 calc R . .
C10 C 0.4563(3) 0.76102(17) 0.63059(19) 0.0375(6) Uani 1 1 d . . .
H10A H 0.5076 0.7869 0.6680 0.045 Uiso 1 1 calc R . .
C11 C 0.3785(2) 0.71649(15) 0.65775(17) 0.0308(5) Uani 1 1 d . . .
H11A H 0.3751 0.7121 0.7137 0.037 Uiso 1 1 calc R . .
C12 C 0.30564(19) 0.67843(13) 0.60147(14) 0.0225(4) Uani 1 1 d . . .
C13 C 0.21730(19) 0.63220(12) 0.62439(14) 0.0207(4) Uani 1 1 d . . .
C14 C 0.1991(2) 0.62342(15) 0.70978(15) 0.0289(5) Uani 1 1 d . . .
H14A H 0.1212 0.6268 0.7126 0.043 Uiso 1 1 calc R . .
H14B H 0.2377 0.6624 0.7428 0.043 Uiso 1 1 calc R . .
H14C H 0.2263 0.5752 0.7300 0.043 Uiso 1 1 calc R . .
C15 C -0.0580(2) 0.59476(16) 0.36312(16) 0.0299(5) Uani 1 1 d . . .
H15A H -0.1000 0.5525 0.3393 0.045 Uiso 1 1 calc R . .
H15B H -0.0282 0.6219 0.3209 0.045 Uiso 1 1 calc R . .
H15C H -0.1053 0.6274 0.3888 0.045 Uiso 1 1 calc R . .
C16 C 0.2004(3) 0.36120(17) 0.22931(18) 0.0366(6) Uani 1 1 d . . .
H16A H 0.2232 0.3112 0.2295 0.044 Uiso 1 1 calc R . .
C17 C 0.1282(3) 0.38194(17) 0.28043(18) 0.0381(6) Uani 1 1 d . . .
H17A H 0.1012 0.3467 0.3143 0.046 Uiso 1 1 calc R . .
C18 C 0.0966(2) 0.45424(18) 0.28132(18) 0.0372(6) Uani 1 1 d . . .
H18A H 0.0466 0.4697 0.3156 0.045 Uiso 1 1 calc R . .
C19 C 0.1381(2) 0.50485(16) 0.23164(17) 0.0327(6) Uani 1 1 d . . .
H19A H 0.1184 0.5554 0.2324 0.039 Uiso 1 1 calc R . .
C20 C 0.2092(2) 0.47983(14) 0.18078(15) 0.0265(5) Uani 1 1 d . . .
C21 C 0.2582(2) 0.53078(14) 0.12697(15) 0.0258(5) Uani 1 1 d . . .
C22 C 0.2330(3) 0.61084(15) 0.1244(2) 0.0386(7) Uani 1 1 d . . .
H22A H 0.2745 0.6354 0.0868 0.058 Uiso 1 1 calc R . .
H22B H 0.2526 0.6320 0.1783 0.058 Uiso 1 1 calc R . .
H22C H 0.1551 0.6180 0.1063 0.058 Uiso 1 1 calc R . .
C23 C 0.1180(3) 0.28032(17) 0.0382(2) 0.0377(6) Uani 1 1 d . . .
H23A H 0.1289 0.2721 0.0947 0.045 Uiso 1 1 calc R . .
C24 C 0.0268(3) 0.24995(17) -0.0074(2) 0.0420(7) Uani 1 1 d . . .
H24A H -0.0232 0.2215 0.0172 0.050 Uiso 1 1 calc R . .
C25 C 0.0105(3) 0.26203(17) -0.0889(2) 0.0397(7) Uani 1 1 d . . .
H25A H -0.0518 0.2426 -0.1217 0.048 Uiso 1 1 calc R . .
C26 C 0.0857(2) 0.30279(16) -0.12289(19) 0.0341(6) Uani 1 1 d . . .
H26A H 0.0756 0.3113 -0.1793 0.041 Uiso 1 1 calc R . .
C27 C 0.1761(2) 0.33131(14) -0.07388(16) 0.0259(5) Uani 1 1 d . . .
C28 C 0.2601(2) 0.37501(14) -0.10612(15) 0.0260(5) Uani 1 1 d . . .
C29 C 0.2561(3) 0.3880(2) -0.19435(18) 0.0431(7) Uani 1 1 d . . .
H29A H 0.3181 0.4184 -0.2034 0.065 Uiso 1 1 calc R . .
H29B H 0.1884 0.4133 -0.2156 0.065 Uiso 1 1 calc R . .
H29C H 0.2593 0.3406 -0.2219 0.065 Uiso 1 1 calc R . .
C30 C 0.5975(2) 0.40108(18) 0.1234(2) 0.0409(7) Uani 1 1 d . . .
H30A H 0.6558 0.3919 0.0914 0.061 Uiso 1 1 calc R . .
H30B H 0.5851 0.3566 0.1538 0.061 Uiso 1 1 calc R . .
H30C H 0.6184 0.4418 0.1609 0.061 Uiso 1 1 calc R . .
O1S O 0.0063(6) 0.4748(3) 0.0032(4) 0.0652(18) Uani 0.50 1 d PDU . .
C1S C -0.0759(7) 0.4782(5) 0.0589(5) 0.0602(19) Uani 0.50 1 d PDU . .
C2S C -0.0880(8) 0.4042(5) 0.0938(5) 0.069(2) Uani 0.50 1 d PDU . .
C3S C -0.0232(9) 0.4537(5) 0.0360(6) 0.067(2) Uani 0.50 1 d PDU . .
C4S C -0.1081(9) 0.4611(7) 0.0889(6) 0.074(3) Uani 0.50 1 d PDU . .

loop_
_atom_site_aniso_label
_atom_site_aniso_U_11
_atom_site_aniso_U_22
_atom_site_aniso_U_33
_atom_site_aniso_U_23
_atom_site_aniso_U_13
_atom_site_aniso_U_12
Mn1 0.0163(2) 0.0223(2) 0.0166(2) 0.00106(17) 0.00572(16) -0.00084(17)
Mn2 0.01983(16) 0.02141(17) 0.01916(17) 0.00029(12) 0.00779(12) -0.00053(12)
Mn4 0.0174(2) 0.0254(2) 0.0188(2) 0.00279(18) 0.00642(17) -0.00084(18)
Mn3 0.02263(17) 0.02381(17) 0.02112(18) 0.00121(13) 0.00856(13) -0.00025(13)
Br1 0.04156(17) 0.03254(15) 0.03072(15) 0.01068(11) 0.00816(11) -0.00258(11)
Br2 0.03703(16) 0.02981(14) 0.03373(15) 0.00721(10) 0.00739(11) 0.00362(10)
O1 0.0217(8) 0.0269(9) 0.0345(10) 0.0069(7) 0.0121(7) 0.0020(6)
O2 0.0244(8) 0.0340(9) 0.0199(8) -0.0025(7) 0.0089(6) -0.0098(7)
O3 0.0194(7) 0.0275(8) 0.0183(8) 0.0054(6) 0.0049(6) -0.0010(6)
O4 0.0250(8) 0.0287(9) 0.0313(9) 0.0060(7) 0.0149(7) 0.0008(7)
O5 0.0255(9) 0.0356(10) 0.0215(8) 0.0015(7) 0.0059(6) -0.0081(7)
O6 0.0202(8) 0.0318(9) 0.0252(9) 0.0078(7) 0.0043(6) -0.0011(7)
N1 0.0287(11) 0.0274(11) 0.0386(12) -0.0010(9) 0.0184(9) -0.0009(8)
N2 0.0195(9) 0.0259(10) 0.0233(9) 0.0016(7) 0.0085(7) 0.0001(7)
N3 0.0273(10) 0.0278(10) 0.0252(10) -0.0018(8) 0.0086(8) -0.0052(8)
N4 0.0193(9) 0.0246(9) 0.0202(9) 0.0008(7) 0.0072(7) -0.0021(7)
N5 0.0335(11) 0.0305(11) 0.0266(11) -0.0008(8) 0.0143(9) -0.0036(9)
N6 0.0222(9) 0.0279(10) 0.0254(10) 0.0008(8) 0.0105(8) -0.0027(8)
N7 0.0272(10) 0.0264(10) 0.0315(11) 0.0003(8) 0.0084(8) -0.0032(8)
N8 0.0202(9) 0.0265(10) 0.0232(10) 0.0010(8) 0.0058(7) -0.0011(7)
C1 0.0592(15) 0.0327(12) 0.118(2) 0.0074(14) 0.0679(16) 0.0021(10)
C2 0.0616(14) 0.0407(11) 0.128(2) 0.0098(13) 0.0707(15) 0.0051(11)
C3 0.0615(14) 0.0431(12) 0.134(2) 0.0118(13) 0.0713(16) 0.0096(10)
C4 0.0587(16) 0.0387(13) 0.133(2) 0.0125(14) 0.0704(17) 0.0118(12)
C5 0.0262(13) 0.0302(13) 0.0461(16) 0.0005(11) 0.0183(11) 0.0006(10)
C6 0.0220(11) 0.0287(12) 0.0363(14) 0.0053(10) 0.0120(10) 0.0038(9)
C7 0.0379(16) 0.0330(15) 0.072(2) 0.0165(15) 0.0248(16) 0.0121(12)
C8 0.0376(15) 0.0369(14) 0.0295(13) -0.0004(11) 0.0108(11) -0.0137(12)
C9 0.0377(15) 0.0384(15) 0.0403(16) -0.0001(12) 0.0094(12) -0.0156(12)
C10 0.0357(15) 0.0386(15) 0.0372(16) -0.0038(12) 0.0025(12) -0.0137(12)
C11 0.0312(13) 0.0319(13) 0.0285(13) -0.0012(10) 0.0019(10) -0.0058(10)
C12 0.0226(11) 0.0209(10) 0.0245(11) 0.0004(8) 0.0054(8) 0.0005(8)
C13 0.0223(10) 0.0201(10) 0.0202(10) 0.0000(8) 0.0045(8) 0.0008(8)
C14 0.0319(13) 0.0348(13) 0.0206(11) -0.0015(10) 0.0053(9) -0.0043(10)
C15 0.0260(12) 0.0357(13) 0.0273(13) 0.0091(10) 0.0016(9) 0.0007(10)
C16 0.0462(17) 0.0359(14) 0.0321(14) 0.0030(11) 0.0198(12) -0.0026(12)
C17 0.0443(16) 0.0426(16) 0.0322(15) 0.0008(12) 0.0210(12) -0.0092(13)
C18 0.0365(15) 0.0491(17) 0.0306(14) -0.0103(12) 0.0202(11) -0.0100(12)
C19 0.0335(14) 0.0352(14) 0.0331(14) -0.0075(11) 0.0169(11) -0.0047(11)
C20 0.0272(12) 0.0317(12) 0.0229(11) -0.0044(9) 0.0110(9) -0.0048(9)
C21 0.0244(11) 0.0281(12) 0.0268(12) -0.0019(9) 0.0101(9) -0.0012(9)
C22 0.0470(17) 0.0286(13) 0.0454(17) 0.0000(11) 0.0238(14) 0.0022(12)
C23 0.0376(15) 0.0358(14) 0.0414(16) 0.0011(12) 0.0117(12) -0.0121(12)
C24 0.0376(16) 0.0376(16) 0.053(2) -0.0026(13) 0.0146(14) -0.0154(12)
C25 0.0308(14) 0.0361(15) 0.0514(19) -0.0078(13) 0.0031(12) -0.0103(11)
C26 0.0288(13) 0.0333(14) 0.0390(15) -0.0043(11) 0.0014(11) -0.0040(10)
C27 0.0231(11) 0.0260(11) 0.0286(12) -0.0023(9) 0.0042(9) -0.0007(9)
C28 0.0245(11) 0.0301(12) 0.0235(11) 0.0011(9) 0.0036(9) 0.0003(9)
C29 0.0401(16) 0.063(2) 0.0247(14) 0.0023(13) -0.0007(11) -0.0160(14)
C30 0.0303(14) 0.0465(17) 0.0427(17) 0.0202(14) -0.0051(12) -0.0053(12)
O1S 0.055(4) 0.073(5) 0.070(5) -0.014(4) 0.018(3) 0.019(4)
C1S 0.053(5) 0.084(5) 0.043(5) -0.015(4) 0.004(3) 0.020(4)
C2S 0.066(5) 0.090(5) 0.050(5) -0.006(4) 0.002(4) 0.013(4)
C3S 0.060(6) 0.072(6) 0.066(7) -0.009(4) 0.002(3) 0.016(4)
C4S 0.082(7) 0.090(6) 0.049(6) 0.019(5) 0.010(4) 0.005(5)

loop_
_atom_type_symbol
_atom_type_description
_atom_type_scat_dispersion_real
_atom_type_scat_dispersion_imag
_atom_type_scat_source
C C -0.0020 0.0020 'International Tables Vol C Tables 4.2.6.8 and 6.1.1.4'
H H 0.0000 0.0000 'International Tables Vol C Tables 4.2.6.8 and 6.1.1.4'
N N -0.0031 0.0040 'International Tables Vol C Tables 4.2.6.8 and 6.1.1.4'
O O -0.0041 0.0074 'International Tables Vol C Tables 4.2.6.8 and 6.1.1.4'
Mn Mn 0.2237 0.8587 'International Tables Vol C Tables 4.2.6.8 and 6.1.1.4'
Br Br -0.8064 2.7887 'International Tables Vol C Tables 4.2.6.8 and 6.1.1.4'

loop_
_geom_angle_atom_site_label_1
_geom_angle_atom_site_label_2
_geom_angle_atom_site_label_3
_geom_angle
_geom_angle_site_symmetry_1
_geom_angle_site_symmetry_3
_geom_angle_publ_flag
O3 Mn1 O3 180.00(8) 3_566 . ?
O3 Mn1 O1 91.52(7) 3_566 3_566 ?
O3 Mn1 O1 88.48(7) . 3_566 ?
O3 Mn1 O1 88.48(7) 3_566 . ?
O3 Mn1 O1 91.52(7) . . ?
O1 Mn1 O1 180.000(1) 3_566 . ?
O3 Mn1 O2 89.01(7) 3_566 . ?
O3 Mn1 O2 90.99(7) . . ?
O1 Mn1 O2 88.87(8) 3_566 . ?
O1 Mn1 O2 91.13(8) . . ?
O3 Mn1 O2 90.99(7) 3_566 3_566 ?
O3 Mn1 O2 89.01(7) . 3_566 ?
O1 Mn1 O2 91.13(8) 3_566 3_566 ?
O1 Mn1 O2 88.87(8) . 3_566 ?
O2 Mn1 O2 180.00(9) . 3_566 ?
O3 Mn2 N2 75.67(7) . . ?
O3 Mn2 N4 75.61(7) . . ?
N2 Mn2 N4 79.41(7) . . ?
O3 Mn2 N3 137.91(7) . . ?
N2 Mn2 N3 118.29(8) . . ?
N4 Mn2 N3 69.29(7) . . ?
O3 Mn2 N1 130.78(7) . . ?
N2 Mn2 N1 69.56(7) . . ?
N4 Mn2 N1 128.15(8) . . ?
N3 Mn2 N1 89.95(8) . . ?
O3 Mn2 Br1 94.21(4) . . ?
N2 Mn2 Br1 143.74(6) . . ?
N4 Mn2 Br1 132.46(5) . . ?
N3 Mn2 Br1 92.73(6) . . ?
N1 Mn2 Br1 93.86(6) . . ?
O6 Mn4 O6 180.00(10) 3_665 . ?
O6 Mn4 O5 89.27(8) 3_665 3_665 ?
O6 Mn4 O5 90.73(8) . 3_665 ?
O6 Mn4 O5 90.73(8) 3_665 . ?
O6 Mn4 O5 89.27(8) . . ?
O5 Mn4 O5 180.0 3_665 . ?
O6 Mn4 O4 91.89(7) 3_665 3_665 ?
O6 Mn4 O4 88.11(7) . 3_665 ?
O5 Mn4 O4 91.89(8) 3_665 3_665 ?
O5 Mn4 O4 88.11(8) . 3_665 ?
O6 Mn4 O4 88.11(7) 3_665 . ?
O6 Mn4 O4 91.89(7) . . ?
O5 Mn4 O4 88.11(8) 3_665 . ?
O5 Mn4 O4 91.89(8) . . ?
O4 Mn4 O4 180.00(5) 3_665 . ?
O6 Mn3 N6 75.06(7) . . ?
O6 Mn3 N8 75.70(7) . . ?
N6 Mn3 N8 81.08(8) . . ?
O6 Mn3 N5 125.23(8) . . ?
N6 Mn3 N5 70.45(8) . . ?
N8 Mn3 N5 135.87(8) . . ?
O6 Mn3 N7 142.24(8) . . ?
N6 Mn3 N7 112.56(8) . . ?
N8 Mn3 N7 69.53(8) . . ?
N5 Mn3 N7 90.79(8) . . ?
O6 Mn3 Br2 96.04(5) . . ?
N6 Mn3 Br2 149.02(6) . . ?
N8 Mn3 Br2 126.16(5) . . ?
N5 Mn3 Br2 92.64(6) . . ?
N7 Mn3 Br2 92.80(6) . . ?
N2 O1 Mn1 117.16(14) . . ?
N4 O2 Mn1 115.36(13) . . ?
C15 O3 Mn1 119.54(14) . . ?
C15 O3 Mn2 126.90(14) . . ?
Mn1 O3 Mn2 113.50(8) . . ?
N6 O4 Mn4 115.88(14) . . ?
N8 O5 Mn4 114.38(14) . . ?
C30 O6 Mn4 120.41(16) . . ?
C30 O6 Mn3 125.15(16) . . ?
Mn4 O6 Mn3 113.42(8) . . ?
C1 N1 C5 118.5(2) . . ?
C1 N1 Mn2 125.2(2) . . ?
C5 N1 Mn2 116.13(17) . . ?
C6 N2 O1 115.9(2) . . ?
C6 N2 Mn2 122.43(17) . . ?
O1 N2 Mn2 121.48(14) . . ?
C8 N3 C12 118.3(2) . . ?
C8 N3 Mn2 123.63(18) . . ?
C12 N3 Mn2 117.91(16) . . ?
C13 N4 O2 115.04(19) . . ?
C13 N4 Mn2 121.82(15) . . ?
O2 N4 Mn2 122.94(14) . . ?
C16 N5 C20 118.3(2) . . ?
C16 N5 Mn3 125.35(19) . . ?
C20 N5 Mn3 115.99(16) . . ?
C21 N6 O4 117.2(2) . . ?
C21 N6 Mn3 122.14(17) . . ?
O4 N6 Mn3 120.34(15) . . ?
C23 N7 C27 117.9(2) . . ?
C23 N7 Mn3 124.8(2) . . ?
C27 N7 Mn3 117.19(16) . . ?
C28 N8 O5 115.9(2) . . ?
C28 N8 Mn3 121.84(17) . . ?
O5 N8 Mn3 122.19(15) . . ?
N1 C1 C2 122.9(3) . . ?
N1 C1 H1A 118.6 . . ?
C2 C1 H1A 118.6 . . ?
C3 C2 C1 118.9(3) . . ?
C3 C2 H2A 120.6 . . ?
C1 C2 H2A 120.6 . . ?
C2 C3 C4 119.1(3) . . ?
C2 C3 H3A 120.4 . . ?
C4 C3 H3A 120.4 . . ?
C5 C4 C3 118.8(3) . . ?
C5 C4 H4A 120.6 . . ?
C3 C4 H4A 120.6 . . ?
N1 C5 C4 121.7(3) . . ?
N1 C5 C6 116.6(2) . . ?
C4 C5 C6 121.5(3) . . ?
N2 C6 C5 114.1(2) . . ?
N2 C6 C7 123.8(2) . . ?
C5 C6 C7 122.0(2) . . ?
C6 C7 H7A 109.5 . . ?
C6 C7 H7B 109.5 . . ?
H7A C7 H7B 109.5 . . ?
C6 C7 H7C 109.5 . . ?
H7A C7 H7C 109.5 . . ?
H7B C7 H7C 109.5 . . ?
N3 C8 C9 122.6(3) . . ?
N3 C8 H8A 118.7 . . ?
C9 C8 H8A 118.7 . . ?
C10 C9 C8 118.8(3) . . ?
C10 C9 H9A 120.6 . . ?
C8 C9 H9A 120.6 . . ?
C9 C10 C11 119.6(3) . . ?
C9 C10 H10A 120.2 . . ?
C11 C10 H10A 120.2 . . ?
C10 C11 C12 118.8(3) . . ?
C10 C11 H11A 120.6 . . ?
C12 C11 H11A 120.6 . . ?
N3 C12 C11 121.8(2) . . ?
N3 C12 C13 115.5(2) . . ?
C11 C12 C13 122.6(2) . . ?
N4 C13 C12 114.6(2) . . ?
N4 C13 C14 123.0(2) . . ?
C12 C13 C14 122.4(2) . . ?
C13 C14 H14A 109.5 . . ?
C13 C14 H14B 109.5 . . ?
H14A C14 H14B 109.5 . . ?
C13 C14 H14C 109.5 . . ?
H14A C14 H14C 109.5 . . ?
H14B C14 H14C 109.5 . . ?
O3 C15 H15A 109.5 . . ?
O3 C15 H15B 109.5 . . ?
H15A C15 H15B 109.5 . . ?
O3 C15 H15C 109.5 . . ?
H15A C15 H15C 109.5 . . ?
H15B C15 H15C 109.5 . . ?
N5 C16 C17 122.9(3) . . ?
N5 C16 H16A 118.6 . . ?
C17 C16 H16A 118.6 . . ?
C18 C17 C16 118.8(3) . . ?
C18 C17 H17A 120.6 . . ?
C16 C17 H17A 120.6 . . ?
C17 C18 C19 119.5(3) . . ?
C17 C18 H18A 120.3 . . ?
C19 C18 H18A 120.3 . . ?
C18 C19 C20 118.6(3) . . ?
C18 C19 H19A 120.7 . . ?
C20 C19 H19A 120.7 . . ?
N5 C20 C19 121.9(2) . . ?
N5 C20 C21 116.4(2) . . ?
C19 C20 C21 121.7(2) . . ?
N6 C21 C22 124.8(2) . . ?
N6 C21 C20 113.8(2) . . ?
C22 C21 C20 121.5(2) . . ?
C21 C22 H22A 109.5 . . ?
C21 C22 H22B 109.5 . . ?
H22A C22 H22B 109.5 . . ?
C21 C22 H22C 109.5 . . ?
H22A C22 H22C 109.5 . . ?
H22B C22 H22C 109.5 . . ?
N7 C23 C24 123.6(3) . . ?
N7 C23 H23A 118.2 . . ?
C24 C23 H23A 118.2 . . ?
C25 C24 C23 118.3(3) . . ?
C25 C24 H24A 120.8 . . ?
C23 C24 H24A 120.8 . . ?
C24 C25 C26 119.3(3) . . ?
C24 C25 H25A 120.3 . . ?
C26 C25 H25A 120.3 . . ?
C25 C26 C27 119.6(3) . . ?
C25 C26 H26A 120.2 . . ?
C27 C26 H26A 120.2 . . ?
N7 C27 C26 121.2(2) . . ?
N7 C27 C28 116.3(2) . . ?
C26 C27 C28 122.5(2) . . ?
N8 C28 C27 115.0(2) . . ?
N8 C28 C29 123.1(2) . . ?
C27 C28 C29 121.9(2) . . ?
C28 C29 H29A 109.5 . . ?
C28 C29 H29B 109.5 . . ?
H29A C29 H29B 109.5 . . ?
C28 C29 H29C 109.5 . . ?
H29A C29 H29C 109.5 . . ?
H29B C29 H29C 109.5 . . ?
O6 C30 H30A 109.5 . . ?
O6 C30 H30B 109.5 . . ?
H30A C30 H30B 109.5 . . ?
O6 C30 H30C 109.5 . . ?
H30A C30 H30C 109.5 . . ?
H30B C30 H30C 109.5 . . ?
C3S O1S O1S 117.6(13) . 3_565 ?
C3S O1S C3S 146.3(9) . 3_565 ?
O1S O1S C1S 85.1(7) 3_565 . ?
C3S O1S C1S 113.6(6) 3_565 . ?
C3S O1S C1S 175.1(15) . 3_565 ?
O1S O1S C1S 61.6(6) 3_565 3_565 ?
C1S O1S C1S 146.6(5) . 3_565 ?
C4S C1S C3S 124.2(15) . . ?
C3S C1S C2S 81.3(9) . . ?
C4S C1S O1S 152.4(13) . . ?
C2S C1S O1S 109.4(6) . . ?
C4S C1S O1S 173.8(15) . 3_565 ?
C3S C1S O1S 61.4(6) . 3_565 ?
C2S C1S O1S 142.7(7) . 3_565 ?
C4S C2S C3S 63.2(6) . . ?
O1S C3S C1S 118.8(15) . . ?
C1S C3S O1S 85.5(9) . 3_565 ?
O1S C3S C4S 143.7(12) . . ?
O1S C3S C4S 110.4(7) 3_565 . ?
O1S C3S C2S 173.2(16) . . ?
C1S C3S C2S 64.5(6) . . ?
O1S C3S C2S 150.0(8) 3_565 . ?
C1S C4S C2S 107.9(14) . . ?
C2S C4S C3S 77.1(8) . . ?

loop_
_geom_bond_atom_site_label_1
_geom_bond_atom_site_label_2
_geom_bond_distance
_geom_bond_site_symmetry_2
_geom_bond_publ_flag
Mn1 O3 1.8932(16) 3_566 ?
Mn1 O3 1.8932(16) . ?
Mn1 O1 1.9097(17) 3_566 ?
Mn1 O1 1.9097(17) . ?
Mn1 O2 1.9120(17) . ?
Mn1 O2 1.9120(17) 3_566 ?
Mn2 O3 2.1853(16) . ?
Mn2 N2 2.248(2) . ?
Mn2 N4 2.273(2) . ?
Mn2 N3 2.302(2) . ?
Mn2 N1 2.319(2) . ?
Mn2 Br1 2.5652(4) . ?
Mn4 O6 1.8917(17) 3_665 ?
Mn4 O6 1.8917(17) . ?
Mn4 O5 1.9156(18) 3_665 ?
Mn4 O5 1.9156(18) . ?
Mn4 O4 1.9252(17) 3_665 ?
Mn4 O4 1.9252(17) . ?
Mn3 O6 2.1732(17) . ?
Mn3 N6 2.223(2) . ?
Mn3 N8 2.284(2) . ?
Mn3 N5 2.290(2) . ?
Mn3 N7 2.322(2) . ?
Mn3 Br2 2.5647(5) . ?
O1 N2 1.349(2) . ?
O2 N4 1.351(2) . ?
O3 C15 1.422(3) . ?
O4 N6 1.350(2) . ?
O5 N8 1.350(3) . ?
O6 C30 1.403(3) . ?
N1 C1 1.332(4) . ?
N1 C5 1.352(3) . ?
N2 C6 1.293(3) . ?
N3 C8 1.344(3) . ?
N3 C12 1.352(3) . ?
N4 C13 1.294(3) . ?
N5 C16 1.343(3) . ?
N5 C20 1.347(3) . ?
N6 C21 1.289(3) . ?
N7 C23 1.337(3) . ?
N7 C27 1.357(3) . ?
N8 C28 1.291(3) . ?
C1 C2 1.378(4) . ?
C1 H1A 0.9500 . ?
C2 C3 1.378(5) . ?
C2 H2A 0.9500 . ?
C3 C4 1.388(5) . ?
C3 H3A 0.9500 . ?
C4 C5 1.386(4) . ?
C4 H4A 0.9500 . ?
C5 C6 1.472(3) . ?
C6 C7 1.493(4) . ?
C7 H7A 0.9800 . ?
C7 H7B 0.9800 . ?
C7 H7C 0.9800 . ?
C8 C9 1.391(4) . ?
C8 H8A 0.9500 . ?
C9 C10 1.366(4) . ?
C9 H9A 0.9500 . ?
C10 C11 1.390(4) . ?
C10 H10A 0.9500 . ?
C11 C12 1.391(3) . ?
C11 H11A 0.9500 . ?
C12 C13 1.479(3) . ?
C13 C14 1.493(3) . ?
C14 H14A 0.9800 . ?
C14 H14B 0.9800 . ?
C14 H14C 0.9800 . ?
C15 H15A 0.9800 . ?
C15 H15B 0.9800 . ?
C15 H15C 0.9800 . ?
C16 C17 1.384(4) . ?
C16 H16A 0.9500 . ?
C17 C18 1.371(5) . ?
C17 H17A 0.9500 . ?
C18 C19 1.391(4) . ?
C18 H18A 0.9500 . ?
C19 C20 1.395(3) . ?
C19 H19A 0.9500 . ?
C20 C21 1.486(3) . ?
C21 C22 1.486(4) . ?
C22 H22A 0.9800 . ?
C22 H22B 0.9800 . ?
C22 H22C 0.9800 . ?
C23 C24 1.384(4) . ?
C23 H23A 0.9500 . ?
C24 C25 1.371(5) . ?
C24 H24A 0.9500 . ?
C25 C26 1.381(4) . ?
C25 H25A 0.9500 . ?
C26 C27 1.391(4) . ?
C26 H26A 0.9500 . ?
C27 C28 1.478(3) . ?
C28 C29 1.493(4) . ?
C29 H29A 0.9800 . ?
C29 H29B 0.9800 . ?
C29 H29C 0.9800 . ?
C30 H30A 0.9800 . ?
C30 H30B 0.9800 . ?
C30 H30C 0.9800 . ?
O1S C3S 0.804(11) . ?
O1S O1S 0.930(12) 3_565 ?
O1S C3S 1.484(8) 3_565 ?
O1S C1S 1.487(8) . ?
O1S C1S 1.685(12) 3_565 ?
C1S C4S 0.756(12) . ?
C1S C3S 0.922(13) . ?
C1S C2S 1.482(10) . ?
C1S O1S 1.685(12) 3_565 ?
C2S C4S 1.063(14) . ?
C2S C3S 1.623(13) . ?
C3S O1S 1.484(8) 3_565 ?
C3S C4S 1.486(10) . ?
